data_7206049
loop_
_publ_author_name
'Zhu, Lingyan'
'Agarwal, Arun'
'Lai, Jinfeng'
'Al-Kaysi, Rabih O.'
'Tham, Fook S.'
'Ghaddar, Tarek'
'Mueller, Leonard'
'Bardeen, Christopher J.'

_publ_section_title
;
 Solid-state photochemical and photomechanical properties of molecular
 crystal nanorods composed of anthracene ester derivatives
;
_journal_issue 17
_journal_name_full 'Journal of Materials Chemistry'
_journal_page_first 6258
_journal_paper_doi 10.1039/c1jm10228a
_journal_volume 21
_journal_year 2011
_chemical_formula_sum 'C16 H12 O2'
_chemical_formula_weight 236.26
_chemical_name_systematic
;
?
;
_space_group_IT_number 14
_symmetry_cell_setting monoclinic
_symmetry_space_group_name_Hall '-P 2yn'
_symmetry_space_group_name_H-M 'P 1 21/n 1'
_atom_sites_solution_hydrogens geom
_atom_sites_solution_primary direct
_atom_sites_solution_secondary difmap
_audit_creation_method SHELXL-97
_cell_angle_alpha 90.00
_cell_angle_beta 104.9815(5)
_cell_angle_gamma 90.00
_cell_formula_units_Z 4
_cell_length_a 11.2274(4)
_cell_length_b 7.6159(3)
_cell_length_c 14.2498(5)
_cell_measurement_reflns_used 7262
_cell_measurement_temperature 100(2)
_cell_measurement_theta_max 31.37
_cell_measurement_theta_min 2.67
_cell_volume 1177.04(7)
_computing_cell_refinement 'Bruker SAINT'
_computing_data_collection 'Bruker APEX2'
_computing_data_reduction 'Bruker SAINT'
_computing_molecular_graphics 'Bruker SHELXTL'
_computing_publication_material 'Bruker SHELXTL'
_computing_structure_refinement 'SHELXL-97 (Sheldrick, 2008)'
_computing_structure_solution 'SHELXS-97 (Sheldrick, 2008)'
_diffrn_ambient_temperature 100(2)
_diffrn_measured_fraction_theta_full 0.998
_diffrn_measured_fraction_theta_max 0.998
_diffrn_measurement_device_type 'Bruker APEX-II CCD'
_diffrn_measurement_method '\f and \w scans'
_diffrn_radiation_monochromator graphite
_diffrn_radiation_source 'Normal-focus sealed tube'
_diffrn_radiation_type MoK\a
_diffrn_radiation_wavelength 0.71073
_diffrn_reflns_av_R_equivalents 0.0162
_diffrn_reflns_av_sigmaI/netI 0.0131
_diffrn_reflns_limit_h_max 15
_diffrn_reflns_limit_h_min -15
_diffrn_reflns_limit_k_max 10
_diffrn_reflns_limit_k_min -9
_diffrn_reflns_limit_l_max 19
_diffrn_reflns_limit_l_min -19
_diffrn_reflns_number 12258
_diffrn_reflns_theta_full 29.13
_diffrn_reflns_theta_max 29.13
_diffrn_reflns_theta_min 2.07
_exptl_absorpt_coefficient_mu 0.087
_exptl_absorpt_correction_T_max 0.9636
_exptl_absorpt_correction_T_min 0.9536
_exptl_absorpt_correction_type multi-scan
_exptl_absorpt_process_details 'Bruker SADABS'
_exptl_crystal_colour 'light yellow'
_exptl_crystal_density_diffrn 1.333
_exptl_crystal_density_meas ?
_exptl_crystal_density_method 'not measured'
_exptl_crystal_description 'prism frag'
_exptl_crystal_F_000 496
_exptl_crystal_size_max 0.55
_exptl_crystal_size_mid 0.50
_exptl_crystal_size_min 0.43
_refine_diff_density_max 0.367
_refine_diff_density_min -0.274
_refine_diff_density_rms 0.054
_refine_ls_extinction_method none
_refine_ls_goodness_of_fit_ref 1.070
_refine_ls_hydrogen_treatment constr
_refine_ls_matrix_type full
_refine_ls_number_parameters 164
_refine_ls_number_reflns 3170
_refine_ls_number_restraints 0
_refine_ls_restrained_S_all 1.070
_refine_ls_R_factor_all 0.0438
_refine_ls_R_factor_gt 0.0405
_refine_ls_shift/su_max 0.001
_refine_ls_shift/su_mean 0.000
_refine_ls_structure_factor_coef Fsqd
_refine_ls_weighting_details 'calc w=1/[\s^2^(Fo^2^)+(0.0738P)^2^+0.2617P] where P=(Fo^2^+2Fc^2^)/3'
_refine_ls_weighting_scheme calc
_refine_ls_wR_factor_gt 0.1173
_refine_ls_wR_factor_ref 0.1207
_reflns_number_gt 2837
_reflns_number_total 3170
_reflns_threshold_expression >2sigma(I)
_cod_data_source_file c1jm10228a.txt
_cod_data_source_block cb21_0m
_cod_depositor_comments
;
The following automatic conversions were performed:
'_symmetry_cell_setting' value 'Monoclinic' changed to 'monoclinic'
according to '/home/saulius/struct/CIF-dictionaries/cif_core.dic'
dictionary named 'cif_core.dic' version 2.4.1 from 2010-06-29.

Automatic conversion script
Id: cif_fix_enum 1555 2011-01-17 13:19:09Z saulius 

The following automatic conversions were performed:

'_exptl_crystal_density_meas' value 'not measured' was changed to '?'
- the value is perceived as not measured.

Automatic conversion script
Id: cif_fix_values 3008 2015-01-20 13:52:24Z robertas 
;
_cod_original_sg_symbol_H-M P2(1)/n
_cod_database_code 7206049

loop_
_symmetry_equiv_pos_as_xyz
'x, y, z'
'-x+1/2, y+1/2, -z+1/2'
'-x, -y, -z'
'x-1/2, -y-1/2, z-1/2'

loop_
_atom_site_label
_atom_site_type_symbol
_atom_site_fract_x
_atom_site_fract_y
_atom_site_fract_z
_atom_site_U_iso_or_equiv
_atom_site_adp_type
_atom_site_occupancy
_atom_site_symmetry_multiplicity
_atom_site_calc_flag
_atom_site_refinement_flags
_atom_site_disorder_assembly
_atom_site_disorder_group
C1 C 0.28323(8) -0.06123(12) 0.80814(6) 0.01861(19) Uani 1 1 d . . .
H1 H 0.2119 -0.1324 0.8009 0.022 Uiso 1 1 calc R . .
C2 C 0.34573(9) -0.06204(13) 0.73769(7) 0.0213(2) Uani 1 1 d . . .
H2 H 0.3169 -0.1330 0.6816 0.026 Uiso 1 1 calc R . .
C3 C 0.45331(9) 0.04196(13) 0.74720(7) 0.0203(2) Uani 1 1 d . . .
H3 H 0.4961 0.0393 0.6978 0.024 Uiso 1 1 calc R . .
C4 C 0.49532(8) 0.14544(12) 0.82682(6) 0.01720(18) Uani 1 1 d . . .
H4 H 0.5674 0.2143 0.8325 0.021 Uiso 1 1 calc R . .
C4A C 0.43227(8) 0.15171(11) 0.90193(6) 0.01448(18) Uani 1 1 d . . .
C5 C 0.45575(8) 0.37424(12) 1.14072(6) 0.01790(19) Uani 1 1 d . . .
H5 H 0.5292 0.4407 1.1479 0.021 Uiso 1 1 calc R . .
C6 C 0.39264(9) 0.38409(13) 1.21034(7) 0.0209(2) Uani 1 1 d . . .
H6 H 0.4220 0.4575 1.2654 0.025 Uiso 1 1 calc R . .
C7 C 0.28289(9) 0.28474(13) 1.20076(7) 0.0210(2) Uani 1 1 d . . .
H7 H 0.2385 0.2944 1.2490 0.025 Uiso 1 1 calc R . .
C8 C 0.24043(8) 0.17566(12) 1.12333(7) 0.01834(19) Uani 1 1 d . . .
H8 H 0.1676 0.1089 1.1187 0.022 Uiso 1 1 calc R . .
C8A C 0.30479(8) 0.16115(11) 1.04910(6) 0.01447(18) Uani 1 1 d . . .
C9 C 0.26477(8) 0.04960(11) 0.96855(6) 0.01449(18) Uani 1 1 d . . .
C9A C 0.32419(8) 0.04590(11) 0.89280(6) 0.01444(18) Uani 1 1 d . . .
C10 C 0.47538(8) 0.25612(11) 0.98423(6) 0.01519(18) Uani 1 1 d . . .
H10 H 0.5488 0.3223 0.9908 0.018 Uiso 1 1 calc R . .
C10A C 0.41310(8) 0.26545(11) 1.05714(6) 0.01450(18) Uani 1 1 d . . .
C11 C 0.16062(8) -0.07405(12) 0.96566(6) 0.01757(19) Uani 1 1 d . . .
O1 O 0.06023(7) -0.06749(12) 0.91059(6) 0.0313(2) Uani 1 1 d . . .
O2 O 0.19496(6) -0.19930(10) 1.03323(5) 0.02535(18) Uani 1 1 d . . .
C12 C 0.10113(11) -0.32700(15) 1.03748(8) 0.0311(3) Uani 1 1 d . . .
H12A H 0.0340 -0.2690 1.0578 0.047 Uiso 1 1 calc R . .
H12B H 0.1370 -0.4189 1.0844 0.047 Uiso 1 1 calc R . .
H12C H 0.0688 -0.3796 0.9732 0.047 Uiso 1 1 calc R . .

loop_
_atom_site_aniso_label
_atom_site_aniso_U_11
_atom_site_aniso_U_22
_atom_site_aniso_U_33
_atom_site_aniso_U_23
_atom_site_aniso_U_13
_atom_site_aniso_U_12
C1 0.0193(4) 0.0173(4) 0.0180(4) -0.0009(3) 0.0025(3) -0.0023(3)
C2 0.0252(5) 0.0209(4) 0.0169(4) -0.0033(3) 0.0039(3) -0.0001(3)
C3 0.0238(4) 0.0209(4) 0.0176(4) 0.0013(3) 0.0081(3) 0.0026(3)
C4 0.0175(4) 0.0168(4) 0.0186(4) 0.0028(3) 0.0070(3) 0.0007(3)
C4A 0.0149(4) 0.0131(4) 0.0155(4) 0.0026(3) 0.0040(3) 0.0009(3)
C5 0.0196(4) 0.0156(4) 0.0176(4) -0.0005(3) 0.0032(3) -0.0023(3)
C6 0.0246(4) 0.0202(4) 0.0175(4) -0.0029(3) 0.0046(3) 0.0006(3)
C7 0.0214(4) 0.0250(5) 0.0182(4) 0.0003(3) 0.0079(3) 0.0025(3)
C8 0.0157(4) 0.0217(4) 0.0185(4) 0.0021(3) 0.0060(3) 0.0000(3)
C8A 0.0135(4) 0.0147(4) 0.0149(4) 0.0023(3) 0.0031(3) 0.0003(3)
C9 0.0125(4) 0.0147(4) 0.0154(4) 0.0026(3) 0.0021(3) -0.0009(3)
C9A 0.0146(4) 0.0131(4) 0.0147(4) 0.0021(3) 0.0022(3) 0.0005(3)
C10 0.0146(4) 0.0137(4) 0.0173(4) 0.0017(3) 0.0042(3) -0.0016(3)
C10A 0.0150(4) 0.0126(4) 0.0155(4) 0.0013(3) 0.0032(3) 0.0001(3)
C11 0.0165(4) 0.0202(4) 0.0159(4) 0.0010(3) 0.0039(3) -0.0038(3)
O1 0.0170(3) 0.0450(5) 0.0275(4) 0.0120(3) -0.0022(3) -0.0092(3)
O2 0.0220(3) 0.0227(4) 0.0274(4) 0.0090(3) -0.0008(3) -0.0093(3)
C12 0.0330(5) 0.0294(5) 0.0291(5) 0.0055(4) 0.0046(4) -0.0183(4)

loop_
_atom_type_symbol
_atom_type_description
_atom_type_scat_dispersion_real
_atom_type_scat_dispersion_imag
_atom_type_scat_source
C C 0.0033 0.0016 'International Tables Vol C Tables 4.2.6.8 and 6.1.1.4'
H H 0.0000 0.0000 'International Tables Vol C Tables 4.2.6.8 and 6.1.1.4'
O O 0.0106 0.0060 'International Tables Vol C Tables 4.2.6.8 and 6.1.1.4'

loop_
_geom_angle_atom_site_label_1
_geom_angle_atom_site_label_2
_geom_angle_atom_site_label_3
_geom_angle
_geom_angle_site_symmetry_1
_geom_angle_site_symmetry_3
_geom_angle_publ_flag
C2 C1 C9A 120.56(8) . . ?
C2 C1 H1 119.7 . . ?
C9A C1 H1 119.7 . . ?
C1 C2 C3 120.86(8) . . ?
C1 C2 H2 119.6 . . ?
C3 C2 H2 119.6 . . ?
C4 C3 C2 120.32(8) . . ?
C4 C3 H3 119.8 . . ?
C2 C3 H3 119.8 . . ?
C3 C4 C4A 120.77(8) . . ?
C3 C4 H4 119.6 . . ?
C4A C4 H4 119.6 . . ?
C10 C4A C4 121.14(8) . . ?
C10 C4A C9A 119.85(8) . . ?
C4 C4A C9A 119.00(8) . . ?
C6 C5 C10A 120.93(8) . . ?
C6 C5 H5 119.5 . . ?
C10A C5 H5 119.5 . . ?
C5 C6 C7 120.12(8) . . ?
C5 C6 H6 119.9 . . ?
C7 C6 H6 119.9 . . ?
C8 C7 C6 120.95(8) . . ?
C8 C7 H7 119.5 . . ?
C6 C7 H7 119.5 . . ?
C7 C8 C8A 120.46(8) . . ?
C7 C8 H8 119.8 . . ?
C8A C8 H8 119.8 . . ?
C9 C8A C8 122.31(8) . . ?
C9 C8A C10A 119.10(7) . . ?
C8 C8A C10A 118.59(8) . . ?
C8A C9 C9A 121.56(7) . . ?
C8A C9 C11 119.10(7) . . ?
C9A C9 C11 119.27(7) . . ?
C9 C9A C1 123.04(8) . . ?
C9 C9A C4A 118.46(7) . . ?
C1 C9A C4A 118.49(8) . . ?
C4A C10 C10A 121.51(8) . . ?
C4A C10 H10 119.2 . . ?
C10A C10 H10 119.2 . . ?
C10 C10A C5 121.72(8) . . ?
C10 C10A C8A 119.37(8) . . ?
C5 C10A C8A 118.90(8) . . ?
O1 C11 O2 123.27(8) . . ?
O1 C11 C9 126.14(8) . . ?
O2 C11 C9 110.58(7) . . ?
C11 O2 C12 115.57(8) . . ?
O2 C12 H12A 109.5 . . ?
O2 C12 H12B 109.5 . . ?
H12A C12 H12B 109.5 . . ?
O2 C12 H12C 109.5 . . ?
H12A C12 H12C 109.5 . . ?
H12B C12 H12C 109.5 . . ?

loop_
_geom_bond_atom_site_label_1
_geom_bond_atom_site_label_2
_geom_bond_distance
_geom_bond_site_symmetry_2
_geom_bond_publ_flag
C1 C2 1.3654(12) . ?
C1 C9A 1.4303(12) . ?
C1 H1 0.9500 . ?
C2 C3 1.4213(13) . ?
C2 H2 0.9500 . ?
C3 C4 1.3617(13) . ?
C3 H3 0.9500 . ?
C4 C4A 1.4285(11) . ?
C4 H4 0.9500 . ?
C4A C10 1.3958(12) . ?
C4A C9A 1.4343(12) . ?
C5 C6 1.3621(12) . ?
C5 C10A 1.4280(12) . ?
C5 H5 0.9500 . ?
C6 C7 1.4222(13) . ?
C6 H6 0.9500 . ?
C7 C8 1.3649(13) . ?
C7 H7 0.9500 . ?
C8 C8A 1.4312(11) . ?
C8 H8 0.9500 . ?
C8A C9 1.4052(12) . ?
C8A C10A 1.4321(12) . ?
C9 C9A 1.4082(11) . ?
C9 C11 1.4937(11) . ?
C10 C10A 1.3961(11) . ?
C10 H10 0.9500 . ?
C11 O1 1.1965(12) . ?
C11 O2 1.3392(11) . ?
O2 C12 1.4465(11) . ?
C12 H12A 0.9800 . ?
C12 H12B 0.9800 . ?
C12 H12C 0.9800 . ?

loop_
_geom_torsion_atom_site_label_1
_geom_torsion_atom_site_label_2
_geom_torsion_atom_site_label_3
_geom_torsion_atom_site_label_4
_geom_torsion
_geom_torsion_site_symmetry_1
_geom_torsion_site_symmetry_2
_geom_torsion_site_symmetry_3
_geom_torsion_site_symmetry_4
_geom_torsion_publ_flag
C9A C1 C2 C3 0.60(14) . . . . ?
C1 C2 C3 C4 -0.48(14) . . . . ?
C2 C3 C4 C4A -0.11(14) . . . . ?
C3 C4 C4A C10 179.37(8) . . . . ?
C3 C4 C4A C9A 0.55(13) . . . . ?
C10A C5 C6 C7 0.27(14) . . . . ?
C5 C6 C7 C8 1.39(14) . . . . ?
C6 C7 C8 C8A -0.99(14) . . . . ?
C7 C8 C8A C9 179.55(8) . . . . ?
C7 C8 C8A C10A -1.02(13) . . . . ?
C8 C8A C9 C9A 175.53(8) . . . . ?
C10A C8A C9 C9A -3.90(12) . . . . ?
C8 C8A C9 C11 -7.49(13) . . . . ?
C10A C8A C9 C11 173.09(7) . . . . ?
C8A C9 C9A C1 -177.66(8) . . . . ?
C11 C9 C9A C1 5.35(12) . . . . ?
C8A C9 C9A C4A 3.67(12) . . . . ?
C11 C9 C9A C4A -173.31(7) . . . . ?
C2 C1 C9A C9 -178.81(8) . . . . ?
C2 C1 C9A C4A -0.15(13) . . . . ?
C10 C4A C9A C9 -0.53(12) . . . . ?
C4 C4A C9A C9 178.31(7) . . . . ?
C10 C4A C9A C1 -179.26(8) . . . . ?
C4 C4A C9A C1 -0.42(12) . . . . ?
C4 C4A C10 C10A 178.83(8) . . . . ?
C9A C4A C10 C10A -2.35(13) . . . . ?
C4A C10 C10A C5 -178.98(8) . . . . ?
C4A C10 C10A C8A 2.13(13) . . . . ?
C6 C5 C10A C10 178.84(8) . . . . ?
C6 C5 C10A C8A -2.26(13) . . . . ?
C9 C8A C10A C10 0.97(12) . . . . ?
C8 C8A C10A C10 -178.48(8) . . . . ?
C9 C8A C10A C5 -177.95(8) . . . . ?
C8 C8A C10A C5 2.60(12) . . . . ?
C8A C9 C11 O1 112.66(11) . . . . ?
C9A C9 C11 O1 -70.28(13) . . . . ?
C8A C9 C11 O2 -68.53(10) . . . . ?
C9A C9 C11 O2 108.53(9) . . . . ?
O1 C11 O2 C12 -1.30(14) . . . . ?
C9 C11 O2 C12 179.85(8) . . . . ?

loop_
_cod_related_entry_id
_cod_related_entry_database
_cod_related_entry_code
1 ChemSpider 89333
